data_4023069
loop_
_publ_author_name
'Jinqiang Zhang'
'Feihe Huang'
'Ning Li'
'Hong Wang'
'Harry W. Gibson'
'Peter Gantzel'
'Arnold L. Rheingold'

_publ_contact_author_address
;
 Department of Chemistry
 Zhejiang University
 Hangzhou 310027, P. R. China
;
_publ_contact_author_email fhuang@zju.edu.cn
_publ_contact_author_fax 86-571-87953189
_publ_contact_author_name 'Feihe Huang'
_publ_contact_author_phone 86-571-87953189
_publ_section_title
;
 Paraquat Substituent Effect on Complexation with a
 Dibenzo-24-crown-8-Based Cryptand
;
_journal_name_full 'Journal of Organic Chemistry'
_journal_page_first 8935
_journal_page_last 8938
_journal_paper_doi 10.1021/jo701653q
_journal_volume 72
_journal_year 2007
_chemical_formula_sum 'C52 H65 F12 N3 O14 P2'
_chemical_formula_weight 1246.01
_chemical_name_systematic
; 
 ? 
;
_space_group_IT_number 2
_symmetry_cell_setting triclinic
_symmetry_space_group_name_Hall '-P 1'
_symmetry_space_group_name_H-M 'P -1'
_atom_sites_solution_hydrogens geom
_atom_sites_solution_primary direct
_atom_sites_solution_secondary difmap
_audit_creation_method SHELXL-97
_cell_angle_alpha 98.258(2)
_cell_angle_beta 104.045(2)
_cell_angle_gamma 105.721(2)
_cell_formula_units_Z 2
_cell_length_a 11.6015(18)
_cell_length_b 13.783(2)
_cell_length_c 19.737(3)
_cell_measurement_reflns_used 5310
_cell_measurement_temperature 100(2)
_cell_measurement_theta_max 27.28
_cell_measurement_theta_min 2.18
_cell_volume 2872.2(8)
_computing_cell_refinement 'Bruker SMART'
_computing_data_collection 'Bruker SMART'
_computing_data_reduction 'Bruker SAINT'
_computing_molecular_graphics 'Bruker SHELXTL'
_computing_publication_material 'Bruker SHELXTL'
_computing_structure_refinement 'SHELXL-97 (Sheldrick, 1997)'
_computing_structure_solution 'SHELXS-97 (Sheldrick, 1990)'
_diffrn_ambient_temperature 100(2)
_diffrn_measured_fraction_theta_full 0.950
_diffrn_measured_fraction_theta_max 0.950
_diffrn_measurement_device_type 'CCD area detector'
_diffrn_measurement_method 'phi and omega scans'
_diffrn_radiation_monochromator graphite
_diffrn_radiation_source 'fine-focus sealed tube'
_diffrn_radiation_type MoK\a
_diffrn_radiation_wavelength 0.71073
_diffrn_reflns_av_R_equivalents 0.0247
_diffrn_reflns_av_sigmaI/netI 0.0416
_diffrn_reflns_limit_h_max 14
_diffrn_reflns_limit_h_min -15
_diffrn_reflns_limit_k_max 17
_diffrn_reflns_limit_k_min -17
_diffrn_reflns_limit_l_max 25
_diffrn_reflns_limit_l_min -25
_diffrn_reflns_number 25190
_diffrn_reflns_theta_full 27.52
_diffrn_reflns_theta_max 27.52
_diffrn_reflns_theta_min 1.09
_exptl_absorpt_coefficient_mu 0.180
_exptl_absorpt_correction_T_max 1.000
_exptl_absorpt_correction_T_min 0.817
_exptl_absorpt_correction_type multi-scan
_exptl_absorpt_process_details SADABS
_exptl_crystal_colour yellow
_exptl_crystal_density_diffrn 1.441
_exptl_crystal_density_meas 0
_exptl_crystal_density_method 'not measured'
_exptl_crystal_description block
_exptl_crystal_F_000 1296
_exptl_crystal_size_max 0.26
_exptl_crystal_size_mid 0.21
_exptl_crystal_size_min 0.08
_refine_diff_density_max 1.639
_refine_diff_density_min -0.845
_refine_diff_density_rms 0.082
_refine_ls_extinction_method none
_refine_ls_goodness_of_fit_ref 1.144
_refine_ls_hydrogen_treatment mixed
_refine_ls_matrix_type full
_refine_ls_number_parameters 725
_refine_ls_number_reflns 12537
_refine_ls_number_restraints 0
_refine_ls_restrained_S_all 1.144
_refine_ls_R_factor_all 0.0946
_refine_ls_R_factor_gt 0.0756
_refine_ls_shift/su_max 0.005
_refine_ls_shift/su_mean 0.000
_refine_ls_structure_factor_coef Fsqd
_refine_ls_weighting_details 'calc w=1/[\s^2^(Fo^2^)+(0.1120P)^2^+2.3260P] where P=(Fo^2^+2Fc^2^)/3'
_refine_ls_weighting_scheme calc
_refine_ls_wR_factor_gt 0.2125
_refine_ls_wR_factor_ref 0.2260
_reflns_number_gt 9112
_reflns_number_total 12537
_reflns_threshold_expression >2sigma(I)
_cod_data_source_file jo701653q-File001_1.cif
_cod_data_source_block 4-P2
_cod_depositor_comments
;
The following automatic conversions were performed:
'_symmetry_cell_setting' value 'Triclinic' changed to 'triclinic'
according to '/home/saulius/struct/CIF-dictionaries/cif_core.dic'
dictionary named 'cif_core.dic' version 2.4.1 from
2010-06-29.

'_exptl_absorpt_correction_type' value 'Multi-scan' changed
to 'multi-scan' according to
'/home/saulius/struct/CIF-dictionaries/cif_core.dic' dictionary named
'cif_core.dic' version 2.4.1 from 2010-06-29.

Automatic conversion script
Id: cif_fix_enum 1527 2010-12-29 10:47:43Z saulius 
;
_cod_database_code 4023069

loop_
_symmetry_equiv_pos_as_xyz
'x, y, z'
'-x, -y, -z'

loop_
_atom_site_label
_atom_site_type_symbol
_atom_site_fract_x
_atom_site_fract_y
_atom_site_fract_z
_atom_site_U_iso_or_equiv
_atom_site_adp_type
_atom_site_occupancy
_atom_site_symmetry_multiplicity
_atom_site_calc_flag
_atom_site_refinement_flags
O1 O 0.37462(18) -0.09170(15) 0.15711(11) 0.0293(4) Uani 1 1 d .
O2 O 0.2621(2) -0.11114(16) 0.27517(12) 0.0364(5) Uani 1 1 d .
O3 O 0.3818(2) 0.01077(19) 0.40902(12) 0.0481(6) Uani 1 1 d .
O4 O 0.5872(2) 0.19133(19) 0.45999(12) 0.0469(6) Uani 1 1 d .
O5 O 0.8056(2) 0.18262(19) 0.46287(13) 0.0491(7) Uani 1 1 d .
O6 O 0.9777(3) 0.1542(3) 0.38098(18) 0.0885(13) Uani 1 1 d .
O7 O 0.8778(2) 0.0286(2) 0.23671(15) 0.0539(7) Uani 1 1 d .
O8 O 0.60975(19) -0.04612(16) 0.16110(11) 0.0300(4) Uani 1 1 d .
O9 O 0.69450(18) 0.29155(15) 0.07640(10) 0.0254(4) Uani 1 1 d .
O10 O 0.7613(2) 0.33722(17) -0.01565(11) 0.0340(5) Uani 1 1 d .
O11 O 0.9166(2) 0.47735(15) 0.31291(11) 0.0334(5) Uani 1 1 d .
O12 O 1.1061(3) 0.5951(2) 0.33744(13) 0.0546(7) Uani 1 1 d .
O13 O 0.4128(2) 0.65431(17) 0.21255(13) 0.0355(5) Uani 1 1 d .
N1 N 0.8990(2) 0.43440(17) 0.17186(12) 0.0234(5) Uani 1 1 d .
N2 N 0.5933(2) 0.08564(18) 0.29838(12) 0.0284(5) Uani 1 1 d .
N3 N 0.4865(2) 0.49428(18) 0.14718(13) 0.0279(5) Uani 1 1 d .
C1 C 0.5419(3) 0.0064(2) 0.12353(14) 0.0247(6) Uani 1 1 d .
C2 C 0.5926(3) 0.0842(2) 0.09219(14) 0.0254(6) Uani 1 1 d .
H2A H 0.6780 0.1000 0.0931 0.030 Uiso 1 1 calc R
C3 C 0.5202(3) 0.1403(2) 0.05897(14) 0.0245(6) Uani 1 1 d .
C4 C 0.3951(3) 0.1154(2) 0.05678(15) 0.0267(6) Uani 1 1 d .
H4A H 0.3450 0.1528 0.0344 0.032 Uiso 1 1 calc R
C5 C 0.3425(3) 0.0358(2) 0.08717(15) 0.0271(6) Uani 1 1 d .
H5A H 0.2561 0.0182 0.0842 0.032 Uiso 1 1 calc R
C6 C 0.4150(3) -0.0181(2) 0.12190(14) 0.0251(6) Uani 1 1 d .
C7 C 0.2420(3) -0.1256(2) 0.15177(17) 0.0314(6) Uani 1 1 d .
H7A H 0.1927 -0.1704 0.1039 0.038 Uiso 1 1 calc R
H7B H 0.2121 -0.0651 0.1588 0.038 Uiso 1 1 calc R
C8 C 0.2268(3) -0.1844(2) 0.20896(18) 0.0341(7) Uani 1 1 d .
H8A H 0.1386 -0.2286 0.1976 0.041 Uiso 1 1 calc R
H8B H 0.2808 -0.2293 0.2122 0.041 Uiso 1 1 calc R
C9 C 0.2763(4) -0.1574(3) 0.33560(19) 0.0463(9) Uani 1 1 d .
H9A H 0.3544 -0.1761 0.3447 0.056 Uiso 1 1 calc R
H9B H 0.2047 -0.2211 0.3265 0.056 Uiso 1 1 calc R
C10 C 0.2812(4) -0.0813(3) 0.39875(19) 0.0507(10) Uani 1 1 d .
H10A H 0.2011 -0.0657 0.3906 0.061 Uiso 1 1 calc R
H10B H 0.2940 -0.1103 0.4420 0.061 Uiso 1 1 calc R
C11 C 0.3951(4) 0.0878(3) 0.46956(19) 0.0531(10) Uani 1 1 d .
H11A H 0.4431 0.0740 0.5139 0.064 Uiso 1 1 calc R
H11B H 0.3116 0.0868 0.4739 0.064 Uiso 1 1 calc R
C12 C 0.4632(4) 0.1911(3) 0.45918(19) 0.0482(9) Uani 1 1 d .
H12A H 0.4191 0.2026 0.4129 0.058 Uiso 1 1 calc R
H12B H 0.4672 0.2470 0.4982 0.058 Uiso 1 1 calc R
C13 C 0.6623(4) 0.2739(3) 0.44345(16) 0.0408(8) Uani 1 1 d .
C14 C 0.6278(4) 0.3571(3) 0.42431(18) 0.0454(9) Uani 1 1 d .
H14A H 0.5470 0.3610 0.4235 0.054 Uiso 1 1 calc R
C15 C 0.7115(4) 0.4351(3) 0.40625(18) 0.0447(9) Uani 1 1 d .
H15A H 0.6872 0.4919 0.3929 0.054 Uiso 1 1 calc R
C16 C 0.8292(4) 0.4308(2) 0.40754(16) 0.0413(8) Uani 1 1 d .
C17 C 0.8657(3) 0.3474(3) 0.42761(15) 0.0405(8) Uani 1 1 d .
H17A H 0.9470 0.3443 0.4288 0.049 Uiso 1 1 calc R
C18 C 0.7823(4) 0.2693(3) 0.44577(16) 0.0416(8) Uani 1 1 d .
C19 C 0.9329(4) 0.1857(3) 0.4924(2) 0.0602(12) Uani 1 1 d .
H19A H 0.9428 0.1662 0.5393 0.072 Uiso 1 1 calc R
H19B H 0.9897 0.2571 0.5003 0.072 Uiso 1 1 calc R
C20 C 0.9679(5) 0.1136(3) 0.4431(4) 0.093(2) Uani 1 1 d .
H20A H 1.0491 0.1062 0.4680 0.111 Uiso 1 1 calc R
H20B H 0.9035 0.0445 0.4286 0.111 Uiso 1 1 calc R
C21 C 1.0522(5) 0.1229(5) 0.3348(4) 0.105(2) Uani 1 1 d .
H21A H 1.0731 0.1756 0.3067 0.126 Uiso 1 1 calc R
H21B H 1.1318 0.1199 0.3657 0.126 Uiso 1 1 calc R
C22 C 0.9879(4) 0.0283(5) 0.2888(3) 0.089(2) Uani 1 1 d .
H22A H 0.9633 -0.0235 0.3170 0.107 Uiso 1 1 calc R
H22B H 1.0442 0.0069 0.2636 0.107 Uiso 1 1 calc R
C23 C 0.8095(3) -0.0734(3) 0.1960(2) 0.0396(7) Uani 1 1 d .
H23A H 0.7740 -0.1162 0.2268 0.047 Uiso 1 1 calc R
H23B H 0.8660 -0.1049 0.1774 0.047 Uiso 1 1 calc R
C24 C 0.7069(3) -0.0703(3) 0.13543(19) 0.0369(7) Uani 1 1 d .
H24A H 0.7406 -0.0174 0.1101 0.044 Uiso 1 1 calc R
H24B H 0.6716 -0.1383 0.1010 0.044 Uiso 1 1 calc R
C25 C 0.5769(3) 0.2228(2) 0.02460(15) 0.0286(6) Uani 1 1 d .
H25A H 0.5934 0.1916 -0.0190 0.034 Uiso 1 1 calc R
H25B H 0.5188 0.2624 0.0106 0.034 Uiso 1 1 calc R
C26 C 0.7777(3) 0.3440(2) 0.04790(14) 0.0239(5) Uani 1 1 d .
C27 C 0.8963(3) 0.4134(2) 0.10294(14) 0.0226(5) Uani 1 1 d .
C28 C 0.9968(3) 0.4535(2) 0.07783(16) 0.0273(6) Uani 1 1 d .
H28A H 0.9905 0.4347 0.0285 0.033 Uiso 1 1 calc R
C29 C 1.1061(3) 0.5212(2) 0.12585(17) 0.0313(6) Uani 1 1 d .
H29A H 1.1759 0.5512 0.1101 0.038 Uiso 1 1 calc R
C30 C 1.1124(3) 0.5448(2) 0.19744(17) 0.0312(6) Uani 1 1 d .
H30A H 1.1868 0.5904 0.2320 0.037 Uiso 1 1 calc R
C31 C 1.0068(3) 0.4998(2) 0.21740(16) 0.0277(6) Uani 1 1 d .
C32 C 1.0156(3) 0.5295(2) 0.29549(16) 0.0340(7) Uani 1 1 d .
C33 C 0.9200(4) 0.5134(2) 0.38790(17) 0.0436(9) Uani 1 1 d .
H33A H 0.8971 0.5777 0.3928 0.052 Uiso 1 1 calc R
H33B H 1.0055 0.5284 0.4203 0.052 Uiso 1 1 calc R
C34 C 0.6109(3) -0.0058(2) 0.32594(18) 0.0374(7) Uani 1 1 d .
H34A H 0.6972 -0.0057 0.3314 0.056 Uiso 1 1 calc R
H34B H 0.5525 -0.0691 0.2921 0.056 Uiso 1 1 calc R
H34C H 0.5946 -0.0028 0.3725 0.056 Uiso 1 1 calc R
C35 C 0.6876(3) 0.1517(2) 0.28378(14) 0.0277(6) Uani 1 1 d .
H35A H 0.7669 0.1408 0.2925 0.033 Uiso 1 1 calc R
C36 C 0.6713(3) 0.2346(2) 0.25654(14) 0.0249(6) Uani 1 1 d .
H36A H 0.7385 0.2805 0.2459 0.030 Uiso 1 1 calc R
C37 C 0.5549(3) 0.2512(2) 0.24443(14) 0.0234(5) Uani 1 1 d .
C38 C 0.4597(3) 0.1813(2) 0.26049(15) 0.0268(6) Uani 1 1 d .
H38A H 0.3797 0.1906 0.2528 0.032 Uiso 1 1 calc R
C39 C 0.4802(3) 0.0989(2) 0.28743(15) 0.0290(6) Uani 1 1 d .
H39A H 0.4146 0.0514 0.2983 0.035 Uiso 1 1 calc R
C40 C 0.3947(3) 0.4285(3) 0.1631(2) 0.0456(9) Uani 1 1 d .
H40A H 0.3134 0.4356 0.1516 0.055 Uiso 1 1 calc R
C41 C 0.4154(3) 0.3506(3) 0.1958(2) 0.0463(9) Uani 1 1 d .
H41A H 0.3484 0.3047 0.2066 0.056 Uiso 1 1 calc R
C42 C 0.5326(3) 0.3387(2) 0.21300(14) 0.0241(5) Uani 1 1 d .
C43 C 0.6273(3) 0.4106(2) 0.19869(17) 0.0299(6) Uani 1 1 d .
H43A H 0.7101 0.4070 0.2117 0.036 Uiso 1 1 calc R
C44 C 0.6029(3) 0.4874(2) 0.16581(16) 0.0307(6) Uani 1 1 d .
H44A H 0.6690 0.5361 0.1562 0.037 Uiso 1 1 calc R
C45 C 0.4606(3) 0.5768(2) 0.11080(17) 0.0328(7) Uani 1 1 d .
H45A H 0.3718 0.5534 0.0813 0.039 Uiso 1 1 calc R
H45B H 0.5137 0.5904 0.0786 0.039 Uiso 1 1 calc R
C46 C 0.4873(3) 0.6750(2) 0.16534(18) 0.0338(7) Uani 1 1 d .
H46A H 0.5772 0.7009 0.1930 0.041 Uiso 1 1 calc R
H46B H 0.4674 0.7287 0.1407 0.041 Uiso 1 1 calc R
P1 P 0.79810(10) 0.67595(7) 0.04552(5) 0.0429(2) Uani 1 1 d .
P2 P 0.70535(10) 0.74455(7) 0.37411(5) 0.0461(3) Uani 1 1 d .
F1 F 0.7035(4) 0.6952(2) 0.44058(14) 0.1133(15) Uani 1 1 d .
F2 F 0.6403(2) 0.63210(15) 0.32140(11) 0.0499(5) Uani 1 1 d .
F3 F 0.8387(3) 0.7348(3) 0.3787(2) 0.1227(16) Uani 1 1 d .
F4 F 0.5688(2) 0.75410(18) 0.36825(13) 0.0592(6) Uani 1 1 d .
F5 F 0.7060(3) 0.79561(18) 0.30716(14) 0.0695(7) Uani 1 1 d .
F6 F 0.7678(3) 0.85716(19) 0.42558(14) 0.0768(8) Uani 1 1 d .
F7 F 0.7660(3) 0.69791(17) 0.11899(13) 0.0669(7) Uani 1 1 d .
F8 F 0.7488(3) 0.55433(17) 0.04287(14) 0.0675(7) Uani 1 1 d .
F9 F 0.8241(3) 0.6515(3) -0.02924(14) 0.0807(9) Uani 1 1 d .
F10 F 0.8405(3) 0.79597(18) 0.04710(16) 0.0691(8) Uani 1 1 d .
F11 F 0.6561(2) 0.66550(19) 0.00302(13) 0.0573(6) Uani 1 1 d .
F12 F 0.9363(3) 0.6840(2) 0.08545(16) 0.0797(9) Uani 1 1 d .
O1S O 0.2997(6) 0.3349(5) 0.3316(4) 0.182(4) Uani 1 1 d .
C1S C 0.2186(8) 0.3962(5) 0.4161(3) 0.109(3) Uani 1 1 d .
H1SA H 0.1675 0.3233 0.4045 0.164 Uiso 1 1 calc R
H1SB H 0.1637 0.4391 0.4087 0.164 Uiso 1 1 calc R
H1SC H 0.2703 0.4159 0.4663 0.164 Uiso 1 1 calc R
C2S C 0.2986(4) 0.4116(5) 0.3703(3) 0.0830(17) Uani 1 1 d .
C3S C 0.3881(6) 0.5189(5) 0.3773(4) 0.0925(18) Uani 1 1 d .
H3SA H 0.4372 0.5150 0.3437 0.139 Uiso 1 1 calc R
H3SB H 0.4446 0.5446 0.4264 0.139 Uiso 1 1 calc R
H3SC H 0.3398 0.5660 0.3665 0.139 Uiso 1 1 calc R
H1 H 0.470(4) 0.674(4) 0.253(3) 0.063(14) Uiso 1 1 d .

loop_
_atom_site_aniso_label
_atom_site_aniso_U_11
_atom_site_aniso_U_22
_atom_site_aniso_U_33
_atom_site_aniso_U_23
_atom_site_aniso_U_13
_atom_site_aniso_U_12
O1 0.0237(10) 0.0254(10) 0.0366(11) 0.0101(9) 0.0062(8) 0.0052(8)
O2 0.0461(13) 0.0240(10) 0.0347(11) 0.0157(9) 0.0084(10) 0.0025(9)
O3 0.0584(16) 0.0432(14) 0.0301(12) 0.0143(10) 0.0126(11) -0.0066(12)
O4 0.0581(16) 0.0412(13) 0.0292(11) 0.0133(10) 0.0137(11) -0.0070(11)
O5 0.0495(15) 0.0419(13) 0.0394(13) 0.0204(11) 0.0008(11) -0.0065(11)
O6 0.084(2) 0.109(3) 0.0575(19) -0.0278(19) -0.0244(17) 0.070(2)
O7 0.0325(13) 0.0517(15) 0.0599(16) -0.0110(13) -0.0065(12) 0.0155(11)
O8 0.0276(10) 0.0290(10) 0.0362(11) 0.0090(9) 0.0086(9) 0.0132(9)
O9 0.0267(10) 0.0249(9) 0.0209(9) 0.0035(8) 0.0067(8) 0.0037(8)
O10 0.0409(12) 0.0365(12) 0.0233(10) 0.0083(9) 0.0106(9) 0.0084(10)
O11 0.0423(12) 0.0244(10) 0.0235(10) 0.0014(8) 0.0117(9) -0.0051(9)
O12 0.0589(16) 0.0438(14) 0.0326(12) 0.0025(11) 0.0066(12) -0.0194(12)
O13 0.0357(12) 0.0341(12) 0.0341(12) 0.0079(9) 0.0044(10) 0.0120(10)
N1 0.0269(12) 0.0183(10) 0.0248(11) 0.0064(9) 0.0078(9) 0.0060(9)
N2 0.0391(14) 0.0205(11) 0.0216(11) 0.0042(9) 0.0027(10) 0.0090(10)
N3 0.0303(12) 0.0246(12) 0.0316(12) 0.0116(10) 0.0077(10) 0.0120(10)
C1 0.0277(14) 0.0222(13) 0.0210(12) 0.0000(10) 0.0037(11) 0.0086(11)
C2 0.0246(13) 0.0227(13) 0.0244(13) -0.0003(11) 0.0050(11) 0.0052(11)
C3 0.0278(14) 0.0216(12) 0.0184(12) -0.0016(10) 0.0036(10) 0.0047(11)
C4 0.0279(14) 0.0281(14) 0.0235(13) 0.0052(11) 0.0063(11) 0.0094(12)
C5 0.0240(13) 0.0296(14) 0.0262(13) 0.0042(11) 0.0060(11) 0.0084(11)
C6 0.0272(14) 0.0199(12) 0.0234(13) 0.0003(10) 0.0048(11) 0.0047(11)
C7 0.0245(14) 0.0295(14) 0.0355(16) 0.0069(12) 0.0063(12) 0.0037(12)
C8 0.0304(15) 0.0233(14) 0.0424(17) 0.0070(13) 0.0071(13) 0.0022(12)
C9 0.054(2) 0.0310(16) 0.0454(19) 0.0255(15) 0.0061(16) -0.0019(15)
C10 0.062(2) 0.043(2) 0.0359(18) 0.0239(16) 0.0110(17) -0.0056(17)
C11 0.062(2) 0.056(2) 0.0295(17) 0.0149(16) 0.0158(16) -0.0043(19)
C12 0.060(2) 0.045(2) 0.0329(17) 0.0095(15) 0.0217(17) -0.0009(17)
C13 0.055(2) 0.0363(17) 0.0193(13) 0.0027(12) 0.0136(14) -0.0043(15)
C14 0.065(2) 0.0365(17) 0.0326(16) 0.0023(14) 0.0249(16) 0.0062(16)
C15 0.075(3) 0.0249(15) 0.0317(16) 0.0018(13) 0.0253(17) 0.0057(16)
C16 0.063(2) 0.0259(15) 0.0203(14) -0.0023(12) 0.0134(14) -0.0063(15)
C17 0.052(2) 0.0354(17) 0.0186(13) 0.0040(12) 0.0056(13) -0.0064(15)
C18 0.054(2) 0.0330(16) 0.0178(13) 0.0052(12) -0.0004(13) -0.0077(15)
C19 0.054(2) 0.056(2) 0.044(2) 0.0292(19) -0.0127(18) -0.0100(19)
C20 0.065(3) 0.031(2) 0.135(5) 0.005(3) -0.045(3) 0.015(2)
C21 0.065(3) 0.107(5) 0.113(5) -0.030(4) -0.011(3) 0.043(3)
C22 0.041(2) 0.132(5) 0.070(3) -0.024(3) -0.016(2) 0.041(3)
C23 0.0329(16) 0.0377(17) 0.051(2) 0.0123(15) 0.0086(15) 0.0177(14)
C24 0.0323(16) 0.0372(17) 0.0439(18) 0.0054(14) 0.0118(14) 0.0170(14)
C25 0.0292(14) 0.0278(14) 0.0230(13) 0.0038(11) 0.0040(11) 0.0039(12)
C26 0.0312(14) 0.0214(12) 0.0252(13) 0.0092(11) 0.0117(11) 0.0130(11)
C27 0.0264(13) 0.0198(12) 0.0270(13) 0.0098(10) 0.0106(11) 0.0112(11)
C28 0.0320(15) 0.0277(14) 0.0309(14) 0.0126(12) 0.0149(12) 0.0153(12)
C29 0.0270(14) 0.0318(15) 0.0435(17) 0.0189(13) 0.0172(13) 0.0112(12)
C30 0.0278(14) 0.0256(14) 0.0365(16) 0.0128(12) 0.0060(12) 0.0025(12)
C31 0.0325(15) 0.0190(12) 0.0304(14) 0.0097(11) 0.0090(12) 0.0046(11)
C32 0.0414(17) 0.0209(13) 0.0293(15) 0.0058(12) 0.0067(13) -0.0031(13)
C33 0.066(2) 0.0260(15) 0.0249(15) -0.0007(12) 0.0155(15) -0.0055(15)
C34 0.0488(19) 0.0274(15) 0.0356(16) 0.0142(13) 0.0054(14) 0.0141(14)
C35 0.0312(15) 0.0272(14) 0.0213(13) 0.0030(11) 0.0016(11) 0.0107(12)
C36 0.0311(14) 0.0210(12) 0.0223(12) 0.0037(10) 0.0070(11) 0.0092(11)
C37 0.0318(14) 0.0210(12) 0.0181(12) 0.0026(10) 0.0071(11) 0.0107(11)
C38 0.0332(15) 0.0245(13) 0.0273(13) 0.0081(11) 0.0132(12) 0.0115(12)
C39 0.0377(16) 0.0236(13) 0.0252(13) 0.0070(11) 0.0083(12) 0.0090(12)
C40 0.0248(15) 0.0355(17) 0.081(3) 0.0277(18) 0.0129(16) 0.0115(14)
C41 0.0304(16) 0.0366(18) 0.082(3) 0.0327(19) 0.0206(17) 0.0133(14)
C42 0.0326(14) 0.0213(12) 0.0210(12) 0.0050(10) 0.0093(11) 0.0114(11)
C43 0.0304(15) 0.0324(15) 0.0381(16) 0.0177(13) 0.0162(13) 0.0175(12)
C44 0.0325(15) 0.0342(15) 0.0358(15) 0.0169(13) 0.0179(13) 0.0156(13)
C45 0.0376(16) 0.0272(14) 0.0354(16) 0.0142(13) 0.0059(13) 0.0137(13)
C46 0.0323(15) 0.0239(14) 0.0415(17) 0.0127(13) 0.0025(13) 0.0076(12)
P1 0.0590(6) 0.0399(5) 0.0445(5) 0.0131(4) 0.0211(4) 0.0323(4)
P2 0.0514(6) 0.0382(5) 0.0363(5) -0.0036(4) -0.0092(4) 0.0202(4)
F1 0.229(4) 0.0728(19) 0.0340(13) 0.0151(13) -0.0005(19) 0.074(2)
F2 0.0647(14) 0.0345(10) 0.0400(11) -0.0010(9) -0.0015(10) 0.0188(10)
F3 0.0587(18) 0.113(3) 0.146(3) -0.057(2) -0.0338(19) 0.0485(18)
F4 0.0616(15) 0.0555(14) 0.0642(15) 0.0061(11) 0.0220(12) 0.0252(12)
F5 0.094(2) 0.0444(13) 0.0607(15) 0.0069(11) 0.0291(14) 0.0036(13)
F6 0.0855(19) 0.0483(14) 0.0649(16) -0.0177(12) -0.0171(14) 0.0217(13)
F7 0.106(2) 0.0380(12) 0.0500(13) 0.0060(10) 0.0384(14) -0.0001(12)
F8 0.0841(18) 0.0347(11) 0.0681(16) -0.0008(11) -0.0092(13) 0.0284(12)
F9 0.0681(17) 0.131(3) 0.0572(15) 0.0061(16) 0.0316(13) 0.0510(17)
F10 0.0883(18) 0.0460(13) 0.108(2) 0.0407(14) 0.0686(17) 0.0298(13)
F11 0.0594(14) 0.0724(15) 0.0720(15) 0.0409(13) 0.0364(12) 0.0436(12)
F12 0.0646(16) 0.0690(17) 0.0850(19) 0.0001(15) -0.0145(14) 0.0297(14)
O1S 0.142(5) 0.149(5) 0.185(6) -0.099(4) 0.115(4) -0.057(4)
C1S 0.203(8) 0.075(4) 0.089(4) 0.032(3) 0.103(5) 0.047(4)
C2S 0.046(2) 0.124(5) 0.052(3) -0.013(3) 0.003(2) 0.011(3)
C3S 0.099(5) 0.088(4) 0.092(4) 0.014(3) 0.032(4) 0.031(4)

loop_
_atom_type_symbol
_atom_type_description
_atom_type_scat_dispersion_real
_atom_type_scat_dispersion_imag
_atom_type_scat_source
C C 0.0033 0.0016 'International Tables Vol C Tables 4.2.6.8 and 6.1.1.4'
H H 0.0000 0.0000 'International Tables Vol C Tables 4.2.6.8 and 6.1.1.4'
N N 0.0061 0.0033 'International Tables Vol C Tables 4.2.6.8 and 6.1.1.4'
O O 0.0106 0.0060 'International Tables Vol C Tables 4.2.6.8 and 6.1.1.4'
F F 0.0171 0.0103 'International Tables Vol C Tables 4.2.6.8 and 6.1.1.4'
P P 0.1023 0.0942 'International Tables Vol C Tables 4.2.6.8 and 6.1.1.4'

loop_
_geom_angle_atom_site_label_1
_geom_angle_atom_site_label_2
_geom_angle_atom_site_label_3
_geom_angle
C6 O1 C7 117.8(2)
C8 O2 C9 112.7(2)
C10 O3 C11 112.8(3)
C13 O4 C12 117.8(3)
C18 O5 C19 119.3(3)
C20 O6 C21 121.9(5)
C23 O7 C22 110.0(3)
C1 O8 C24 117.9(2)
C26 O9 C25 115.1(2)
C32 O11 C33 114.2(2)
C46 O13 H1 101(3)
C27 N1 C31 115.8(2)
C35 N2 C39 121.3(2)
C35 N2 C34 120.5(3)
C39 N2 C34 118.2(3)
C40 N3 C44 119.8(3)
C40 N3 C45 119.9(3)
C44 N3 C45 120.3(2)
O8 C1 C2 123.9(3)
O8 C1 C6 116.2(2)
C2 C1 C6 119.8(3)
C1 C2 C3 121.1(3)
C1 C2 H2A 119.5
C3 C2 H2A 119.5
C4 C3 C2 119.0(3)
C4 C3 C25 121.1(3)
C2 C3 C25 119.9(3)
C3 C4 C5 120.4(3)
C3 C4 H4A 119.8
C5 C4 H4A 119.8
C6 C5 C4 120.8(3)
C6 C5 H5A 119.6
C4 C5 H5A 119.6
O1 C6 C5 125.1(3)
O1 C6 C1 116.0(2)
C5 C6 C1 118.9(3)
O1 C7 C8 107.4(2)
O1 C7 H7A 110.2
C8 C7 H7A 110.2
O1 C7 H7B 110.2
C8 C7 H7B 110.2
H7A C7 H7B 108.5
O2 C8 C7 107.9(2)
O2 C8 H8A 110.1
C7 C8 H8A 110.1
O2 C8 H8B 110.1
C7 C8 H8B 110.1
H8A C8 H8B 108.4
O2 C9 C10 108.0(3)
O2 C9 H9A 110.1
C10 C9 H9A 110.1
O2 C9 H9B 110.1
C10 C9 H9B 110.1
H9A C9 H9B 108.4
O3 C10 C9 108.9(3)
O3 C10 H10A 109.9
C9 C10 H10A 109.9
O3 C10 H10B 109.9
C9 C10 H10B 109.9
H10A C10 H10B 108.3
O3 C11 C12 108.2(3)
O3 C11 H11A 110.1
C12 C11 H11A 110.1
O3 C11 H11B 110.1
C12 C11 H11B 110.1
H11A C11 H11B 108.4
O4 C12 C11 107.5(3)
O4 C12 H12A 110.2
C11 C12 H12A 110.2
O4 C12 H12B 110.2
C11 C12 H12B 110.2
H12A C12 H12B 108.5
O4 C13 C14 125.4(4)
O4 C13 C18 114.8(3)
C14 C13 C18 119.8(3)
C13 C14 C15 120.1(4)
C13 C14 H14A 120.0
C15 C14 H14A 120.0
C16 C15 C14 120.6(4)
C16 C15 H15A 119.7
C14 C15 H15A 119.7
C15 C16 C17 119.9(3)
C15 C16 C33 121.4(3)
C17 C16 C33 118.8(4)
C18 C17 C16 119.7(4)
C18 C17 H17A 120.2
C16 C17 H17A 120.2
O5 C18 C17 124.7(4)
O5 C18 C13 115.3(3)
C17 C18 C13 120.0(3)
O5 C19 C20 110.9(3)
O5 C19 H19A 109.5
C20 C19 H19A 109.5
O5 C19 H19B 109.5
C20 C19 H19B 109.5
H19A C19 H19B 108.1
O6 C20 C19 109.1(3)
O6 C20 H20A 109.9
C19 C20 H20A 109.9
O6 C20 H20B 109.9
C19 C20 H20B 109.9
H20A C20 H20B 108.3
C22 C21 O6 111.8(5)
C22 C21 H21A 109.3
O6 C21 H21A 109.3
C22 C21 H21B 109.3
O6 C21 H21B 109.3
H21A C21 H21B 107.9
C21 C22 O7 113.1(5)
C21 C22 H22A 109.0
O7 C22 H22A 109.0
C21 C22 H22B 109.0
O7 C22 H22B 109.0
H22A C22 H22B 107.8
O7 C23 C24 109.5(3)
O7 C23 H23A 109.8
C24 C23 H23A 109.8
O7 C23 H23B 109.8
C24 C23 H23B 109.8
H23A C23 H23B 108.2
O8 C24 C23 110.4(3)
O8 C24 H24A 109.6
C23 C24 H24A 109.6
O8 C24 H24B 109.6
C23 C24 H24B 109.6
H24A C24 H24B 108.1
O9 C25 C3 108.1(2)
O9 C25 H25A 110.1
C3 C25 H25A 110.1
O9 C25 H25B 110.1
C3 C25 H25B 110.1
H25A C25 H25B 108.4
O10 C26 O9 124.3(3)
O10 C26 C27 122.5(3)
O9 C26 C27 113.2(2)
N1 C27 C28 124.2(3)
N1 C27 C26 119.4(2)
C28 C27 C26 116.5(2)
C29 C28 C27 118.6(3)
C29 C28 H28A 120.7
C27 C28 H28A 120.7
C28 C29 C30 118.9(3)
C28 C29 H29A 120.6
C30 C29 H29A 120.6
C29 C30 C31 118.1(3)
C29 C30 H30A 120.9
C31 C30 H30A 120.9
N1 C31 C30 124.4(3)
N1 C31 C32 118.9(3)
C30 C31 C32 116.8(3)
O12 C32 O11 124.2(3)
O12 C32 C31 121.5(3)
O11 C32 C31 114.3(2)
O11 C33 C16 108.7(2)
O11 C33 H33A 109.9
C16 C33 H33A 109.9
O11 C33 H33B 109.9
C16 C33 H33B 109.9
H33A C33 H33B 108.3
N2 C34 H34A 109.5
N2 C34 H34B 109.5
H34A C34 H34B 109.5
N2 C34 H34C 109.5
H34A C34 H34C 109.5
H34B C34 H34C 109.5
N2 C35 C36 120.9(3)
N2 C35 H35A 119.5
C36 C35 H35A 119.5
C35 C36 C37 119.6(3)
C35 C36 H36A 120.2
C37 C36 H36A 120.2
C38 C37 C36 117.8(2)
C38 C37 C42 121.1(3)
C36 C37 C42 121.1(3)
C39 C38 C37 120.6(3)
C39 C38 H38A 119.7
C37 C38 H38A 119.7
N2 C39 C38 119.8(3)
N2 C39 H39A 120.1
C38 C39 H39A 120.1
N3 C40 C41 121.2(3)
N3 C40 H40A 119.4
C41 C40 H40A 119.4
C40 C41 C42 120.5(3)
C40 C41 H41A 119.7
C42 C41 H41A 119.7
C41 C42 C43 117.0(3)
C41 C42 C37 121.2(3)
C43 C42 C37 121.8(3)
C44 C43 C42 120.8(3)
C44 C43 H43A 119.6
C42 C43 H43A 119.6
N3 C44 C43 120.6(3)
N3 C44 H44A 119.7
C43 C44 H44A 119.7
N3 C45 C46 110.4(2)
N3 C45 H45A 109.6
C46 C45 H45A 109.6
N3 C45 H45B 109.6
C46 C45 H45B 109.6
H45A C45 H45B 108.1
O13 C46 C45 109.3(2)
O13 C46 H46A 109.8
C45 C46 H46A 109.8
O13 C46 H46B 109.8
C45 C46 H46B 109.8
H46A C46 H46B 108.3
F12 P1 F9 90.02(17)
F12 P1 F10 90.68(16)
F9 P1 F10 90.43(17)
F12 P1 F7 92.08(17)
F9 P1 F7 177.65(17)
F10 P1 F7 90.61(13)
F12 P1 F8 91.80(15)
F9 P1 F8 90.11(17)
F10 P1 F8 177.46(15)
F7 P1 F8 88.76(14)
F12 P1 F11 178.64(16)
F9 P1 F11 88.87(14)
F10 P1 F11 90.11(14)
F7 P1 F11 89.02(15)
F8 P1 F11 87.42(13)
F1 P2 F3 89.9(3)
F1 P2 F5 179.13(19)
F3 P2 F5 90.8(2)
F1 P2 F6 90.34(17)
F3 P2 F6 90.43(17)
F5 P2 F6 89.17(15)
F1 P2 F4 90.7(2)
F3 P2 F4 179.19(19)
F5 P2 F4 88.55(15)
F6 P2 F4 90.08(15)
F1 P2 F2 90.39(15)
F3 P2 F2 90.52(15)
F5 P2 F2 90.08(13)
F6 P2 F2 178.80(14)
F4 P2 F2 88.96(13)
C2S C1S H1SA 109.5
C2S C1S H1SB 109.5
H1SA C1S H1SB 109.5
C2S C1S H1SC 109.5
H1SA C1S H1SC 109.5
H1SB C1S H1SC 109.5
O1S C2S C1S 117.3(6)
O1S C2S C3S 122.2(5)
C1S C2S C3S 120.2(5)
C2S C3S H3SA 109.5
C2S C3S H3SB 109.5
H3SA C3S H3SB 109.5
C2S C3S H3SC 109.5
H3SA C3S H3SC 109.5
H3SB C3S H3SC 109.5

loop_
_geom_bond_atom_site_label_1
_geom_bond_atom_site_label_2
_geom_bond_distance
O1 C6 1.355(3)
O1 C7 1.454(3)
O2 C8 1.425(4)
O2 C9 1.427(4)
O3 C10 1.422(4)
O3 C11 1.427(5)
O4 C13 1.366(4)
O4 C12 1.433(5)
O5 C18 1.364(4)
O5 C19 1.436(5)
O6 C20 1.436(8)
O6 C21 1.495(7)
O7 C23 1.419(4)
O7 C22 1.433(5)
O8 C1 1.368(3)
O8 C24 1.439(4)
O9 C26 1.332(3)
O9 C25 1.466(3)
O10 C26 1.208(3)
O11 C32 1.330(4)
O11 C33 1.480(4)
O12 C32 1.205(4)
O13 C46 1.424(4)
O13 H1 0.86(5)
N1 C27 1.341(3)
N1 C31 1.340(4)
N2 C35 1.340(4)
N2 C39 1.344(4)
N2 C34 1.485(4)
N3 C40 1.333(4)
N3 C44 1.344(4)
N3 C45 1.488(4)
C1 C2 1.380(4)
C1 C6 1.409(4)
C2 C3 1.402(4)
C2 H2A 0.9500
C3 C4 1.386(4)
C3 C25 1.490(4)
C4 C5 1.392(4)
C4 H4A 0.9500
C5 C6 1.391(4)
C5 H5A 0.9500
C7 C8 1.498(4)
C7 H7A 0.9900
C7 H7B 0.9900
C8 H8A 0.9900
C8 H8B 0.9900
C9 C10 1.488(6)
C9 H9A 0.9900
C9 H9B 0.9900
C10 H10A 0.9900
C10 H10B 0.9900
C11 C12 1.499(5)
C11 H11A 0.9900
C11 H11B 0.9900
C12 H12A 0.9900
C12 H12B 0.9900
C13 C14 1.385(5)
C13 C18 1.401(6)
C14 C15 1.392(5)
C14 H14A 0.9500
C15 C16 1.377(6)
C15 H15A 0.9500
C16 C17 1.404(5)
C16 C33 1.493(4)
C17 C18 1.393(5)
C17 H17A 0.9500
C19 C20 1.494(8)
C19 H19A 0.9900
C19 H19B 0.9900
C20 H20A 0.9900
C20 H20B 0.9900
C21 C22 1.373(8)
C21 H21A 0.9900
C21 H21B 0.9900
C22 H22A 0.9900
C22 H22B 0.9900
C23 C24 1.482(5)
C23 H23A 0.9900
C23 H23B 0.9900
C24 H24A 0.9900
C24 H24B 0.9900
C25 H25A 0.9900
C25 H25B 0.9900
C26 C27 1.500(4)
C27 C28 1.385(4)
C28 C29 1.378(4)
C28 H28A 0.9500
C29 C30 1.383(4)
C29 H29A 0.9500
C30 C31 1.390(4)
C30 H30A 0.9500
C31 C32 1.508(4)
C33 H33A 0.9900
C33 H33B 0.9900
C34 H34A 0.9800
C34 H34B 0.9800
C34 H34C 0.9800
C35 C36 1.369(4)
C35 H35A 0.9500
C36 C37 1.399(4)
C36 H36A 0.9500
C37 C38 1.390(4)
C37 C42 1.487(4)
C38 C39 1.374(4)
C38 H38A 0.9500
C39 H39A 0.9500
C40 C41 1.374(5)
C40 H40A 0.9500
C41 C42 1.381(4)
C41 H41A 0.9500
C42 C43 1.382(4)
C43 C44 1.376(4)
C43 H43A 0.9500
C44 H44A 0.9500
C45 C46 1.509(4)
C45 H45A 0.9900
C45 H45B 0.9900
C46 H46A 0.9900
C46 H46B 0.9900
P1 F12 1.571(3)
P1 F9 1.585(3)
P1 F10 1.586(2)
P1 F7 1.590(2)
P1 F8 1.606(2)
P1 F11 1.614(3)
P2 F1 1.564(3)
P2 F3 1.571(3)
P2 F5 1.584(3)
P2 F6 1.596(2)
P2 F4 1.603(3)
P2 F2 1.605(2)
O1S C2S 1.218(7)
C1S C2S 1.442(7)
C1S H1SA 0.9800
C1S H1SB 0.9800
C1S H1SC 0.9800
C2S C3S 1.524(9)
C3S H3SA 0.9800
C3S H3SB 0.9800
C3S H3SC 0.9800

loop_
_geom_hbond_atom_site_label_D
_geom_hbond_atom_site_label_H
_geom_hbond_atom_site_label_A
_geom_hbond_distance_DH
_geom_hbond_distance_HA
_geom_hbond_distance_DA
_geom_hbond_angle_DHA
O13 H1 F2 0.86(5) 2.37(5) 3.090(3) 142(4)
O13 H1 F4 0.86(5) 2.24(5) 3.057(3) 159(4)
O13 H1 F5 0.86(5) 2.65(5) 3.336(4) 137(4)
